data_4106727
loop_
_publ_author_name
'Aur\'elien Bigot'
'Alice E. Williamson'
'Matthew J. Gaunt'

_publ_section_title
;
 Enantioselective \a-Arylation of N-Acyloxazolidinones with
 Copper(II)-bisoxazoline Catalysts and Diaryliodonium Salts
;
_journal_name_full 'Journal of the American Chemical Society'
_journal_page_first 13778
_journal_page_last 13781
_journal_paper_doi 10.1021/ja206047h
_journal_volume 133
_journal_year 2011
_chemical_absolute_configuration
;
 Flack parameter -0.011(6) 
;
_chemical_formula_moiety 'C17 H14 Br N O3'
_chemical_formula_sum 'C17 H14 Br N O3'
_chemical_formula_weight 360.20
_chemical_name_systematic
; 
 ? 
;
_space_group_IT_number 19
_symmetry_cell_setting orthorhombic
_symmetry_space_group_name_Hall 'P 2ac 2ab'
_symmetry_space_group_name_H-M 'P 21 21 21'
_atom_sites_solution_hydrogens geom
_atom_sites_solution_primary direct
_atom_sites_solution_secondary difmap
_audit_creation_method SHELXL-97
_cell_angle_alpha 90.00
_cell_angle_beta 90.00
_cell_angle_gamma 90.00
_cell_formula_units_Z 4
_cell_length_a 5.8888(1)
_cell_length_b 8.9545(1)
_cell_length_c 28.5863(4)
_cell_measurement_reflns_used 15941
_cell_measurement_temperature 180(2)
_cell_measurement_theta_max 32.03
_cell_measurement_theta_min 1.00
_cell_volume 1507.39(4)
_computing_cell_refinement 'HKL Scalepack (Otwinowski & Minor 1997)'
_computing_data_collection 'Collect (Nonius B.V. 1998)'
_computing_data_reduction
;
 HKL Denzo and Scalepack (Otwinowski & Minor 1997)
;
_computing_publication_material 'SHELXL-97 (Sheldrick 1997)'
_computing_structure_refinement 'SHELXL-97 (Sheldrick 1997)'
_computing_structure_solution 'SIR-92 (Altomare et al. 1994)'
_diffrn_ambient_temperature 180(2)
_diffrn_measured_fraction_theta_full 0.977
_diffrn_measured_fraction_theta_max 0.977
_diffrn_measurement_device_type 'Nonius Kappa CCD'
_diffrn_measurement_method 'Thin slice \w and \f scans'
_diffrn_radiation_source 'fine-focus sealed tube'
_diffrn_radiation_type MoK\a
_diffrn_radiation_wavelength 0.71073
_diffrn_reflns_av_R_equivalents 0.0354
_diffrn_reflns_av_sigmaI/netI 0.0353
_diffrn_reflns_limit_h_max 8
_diffrn_reflns_limit_h_min -8
_diffrn_reflns_limit_k_max 13
_diffrn_reflns_limit_k_min -13
_diffrn_reflns_limit_l_max 42
_diffrn_reflns_limit_l_min -42
_diffrn_reflns_number 13566
_diffrn_reflns_theta_full 32.03
_diffrn_reflns_theta_max 32.03
_diffrn_reflns_theta_min 3.53
_exptl_absorpt_coefficient_mu 2.739
_exptl_absorpt_correction_T_max 0.540
_exptl_absorpt_correction_T_min 0.462
_exptl_absorpt_correction_type multi-scan
_exptl_absorpt_process_details
;
multi-scan from symmetry-related measurements 
 Sortav (Blessing 1995)
;
_exptl_crystal_colour colourless
_exptl_crystal_density_diffrn 1.587
_exptl_crystal_description block
_exptl_crystal_F_000 728
_exptl_crystal_size_max 0.28
_exptl_crystal_size_mid 0.23
_exptl_crystal_size_min 0.23
_refine_diff_density_max 0.208
_refine_diff_density_min -0.631
_refine_diff_density_rms 0.063
_refine_ls_abs_structure_details 'Flack H D (1983), Acta Cryst. A39, 876-881'
_refine_ls_abs_structure_Flack -0.011(6)
_refine_ls_extinction_method none
_refine_ls_goodness_of_fit_ref 0.967
_refine_ls_hydrogen_treatment constr
_refine_ls_matrix_type full
_refine_ls_number_parameters 199
_refine_ls_number_reflns 4929
_refine_ls_number_restraints 0
_refine_ls_restrained_S_all 0.967
_refine_ls_R_factor_all 0.0371
_refine_ls_R_factor_gt 0.0290
_refine_ls_shift/su_max 0.002
_refine_ls_shift/su_mean 0.000
_refine_ls_structure_factor_coef Fsqd
_refine_ls_weighting_details 'calc w=1/[\s^2^(Fo^2^)+(0.0409P)^2^+0.0000P] where P=(Fo^2^+2Fc^2^)/3'
_refine_ls_weighting_scheme calc
_refine_ls_wR_factor_gt 0.0680
_refine_ls_wR_factor_ref 0.0700
_reflns_number_gt 4127
_reflns_number_total 4929
_reflns_threshold_expression >2sigma(I)
_cod_data_source_file ja206047h_si_002.cif
_cod_data_source_block mg1107
_cod_database_code 4106727

loop_
_symmetry_equiv_pos_as_xyz
'x, y, z'
'-x+1/2, -y, z+1/2'
'x+1/2, -y+1/2, -z'
'-x, y+1/2, -z+1/2'

loop_
_atom_site_label
_atom_site_type_symbol
_atom_site_fract_x
_atom_site_fract_y
_atom_site_fract_z
_atom_site_U_iso_or_equiv
_atom_site_adp_type
_atom_site_occupancy
_atom_site_symmetry_multiplicity
_atom_site_calc_flag
_atom_site_refinement_flags
Br1 Br 0.98738(3) 0.803752(18) 0.750559(5) 0.04034(6) Uani 1 1 d .
N1 N 1.5824(2) 0.50723(13) 0.52758(4) 0.0293(3) Uani 1 1 d .
O1 O 1.8104(2) 0.67200(13) 0.49319(4) 0.0420(3) Uani 1 1 d .
O2 O 1.7746(2) 0.68780(11) 0.57091(4) 0.0375(3) Uani 1 1 d .
O3 O 1.3031(2) 0.35123(14) 0.54824(4) 0.0418(3) Uani 1 1 d .
C1 C 1.7279(3) 0.62726(16) 0.53469(5) 0.0313(3) Uani 1 1 d .
C2 C 1.7350(4) 0.5708(2) 0.45654(6) 0.0487(5) Uani 1 1 d .
H2A H 1.8575 0.5004 0.4478 0.058 Uiso 1 1 calc R
H2B H 1.6879 0.6270 0.4283 0.058 Uiso 1 1 calc R
C3 C 1.5354(3) 0.48837(17) 0.47766(5) 0.0378(4) Uani 1 1 d .
H3A H 1.3891 0.5347 0.4687 0.045 Uiso 1 1 calc R
H3B H 1.5348 0.3817 0.4685 0.045 Uiso 1 1 calc R
C4 C 1.4627(3) 0.42576(15) 0.56082(5) 0.0285(3) Uani 1 1 d .
C5 C 1.5511(2) 0.42513(14) 0.61118(5) 0.0258(3) Uani 1 1 d .
H5 H 1.7104 0.4638 0.6111 0.031 Uiso 1 1 calc R
C6 C 1.4105(3) 0.52261(15) 0.64362(5) 0.0261(3) Uani 1 1 d .
C7 C 1.4902(2) 0.54541(15) 0.68930(5) 0.0300(3) Uani 1 1 d .
H7 H 1.6314 0.5033 0.6985 0.036 Uiso 1 1 calc R
C8 C 1.3665(3) 0.62822(16) 0.72115(5) 0.0318(3) Uani 1 1 d .
H8 H 1.4222 0.6437 0.7520 0.038 Uiso 1 1 calc R
C9 C 1.1600(2) 0.68836(15) 0.70750(5) 0.0288(3) Uani 1 1 d .
C10 C 1.0781(3) 0.66846(16) 0.66277(5) 0.0303(3) Uani 1 1 d .
H10 H 0.9371 0.7112 0.6537 0.036 Uiso 1 1 calc R
C11 C 1.2042(3) 0.58525(16) 0.63116(5) 0.0298(3) Uani 1 1 d .
H11 H 1.1480 0.5709 0.6003 0.036 Uiso 1 1 calc R
C12 C 1.5559(2) 0.26219(15) 0.62720(5) 0.0257(3) Uani 1 1 d .
C13 C 1.7494(3) 0.17751(16) 0.61965(5) 0.0339(3) Uani 1 1 d .
H13 H 1.8794 0.2216 0.6057 0.041 Uiso 1 1 calc R
C14 C 1.7530(3) 0.02805(17) 0.63257(7) 0.0401(4) Uani 1 1 d .
H14 H 1.8854 -0.0298 0.6269 0.048 Uiso 1 1 calc R
C15 C 1.5670(3) -0.03753(17) 0.65350(6) 0.0361(4) Uani 1 1 d .
H15 H 1.5706 -0.1400 0.6620 0.043 Uiso 1 1 calc R
C16 C 1.3751(3) 0.04764(17) 0.66192(6) 0.0336(3) Uani 1 1 d .
H16 H 1.2473 0.0041 0.6769 0.040 Uiso 1 1 calc R
C17 C 1.3690(3) 0.19688(16) 0.64847(5) 0.0309(3) Uani 1 1 d .
H17 H 1.2361 0.2544 0.6539 0.037 Uiso 1 1 calc R

loop_
_atom_site_aniso_label
_atom_site_aniso_U_11
_atom_site_aniso_U_22
_atom_site_aniso_U_33
_atom_site_aniso_U_23
_atom_site_aniso_U_13
_atom_site_aniso_U_12
Br1 0.04212(10) 0.04403(10) 0.03486(9) -0.00722(6) 0.00803(8) 0.00343(6)
N1 0.0376(7) 0.0285(6) 0.0218(5) 0.0006(4) -0.0002(5) -0.0012(6)
O1 0.0460(6) 0.0499(6) 0.0301(5) 0.0080(5) 0.0042(5) -0.0090(6)
O2 0.0447(7) 0.0341(6) 0.0338(6) 0.0027(4) -0.0077(5) -0.0095(5)
O3 0.0455(7) 0.0458(7) 0.0343(6) 0.0015(5) -0.0082(5) -0.0155(6)
C1 0.0340(8) 0.0291(7) 0.0309(7) 0.0049(6) -0.0010(6) 0.0020(6)
C2 0.0603(12) 0.0569(11) 0.0289(8) -0.0002(8) 0.0065(8) -0.0021(10)
C3 0.0563(10) 0.0348(7) 0.0223(6) -0.0015(5) -0.0029(7) 0.0012(8)
C4 0.0354(8) 0.0251(6) 0.0251(6) -0.0002(5) -0.0009(6) 0.0006(6)
C5 0.0278(6) 0.0255(6) 0.0242(6) 0.0023(5) -0.0016(5) -0.0009(5)
C6 0.0309(7) 0.0226(6) 0.0248(7) 0.0026(5) -0.0017(6) 0.0004(6)
C7 0.0319(8) 0.0300(6) 0.0280(7) 0.0018(5) -0.0061(6) 0.0031(6)
C8 0.0376(8) 0.0326(7) 0.0251(7) 0.0006(5) -0.0035(6) -0.0019(6)
C9 0.0344(7) 0.0241(6) 0.0280(6) 0.0011(5) 0.0036(6) -0.0015(6)
C10 0.0308(7) 0.0278(7) 0.0325(7) 0.0031(5) -0.0024(6) 0.0030(6)
C11 0.0332(7) 0.0298(7) 0.0262(6) 0.0006(6) -0.0050(6) 0.0024(6)
C12 0.0304(7) 0.0243(6) 0.0225(6) -0.0006(5) -0.0001(5) 0.0016(5)
C13 0.0322(8) 0.0328(8) 0.0367(8) 0.0007(6) 0.0059(6) 0.0037(6)
C14 0.0372(9) 0.0338(8) 0.0492(10) 0.0010(7) 0.0031(8) 0.0112(7)
C15 0.0469(9) 0.0249(6) 0.0364(8) 0.0032(6) -0.0033(8) 0.0026(6)
C16 0.0382(9) 0.0302(7) 0.0323(8) 0.0040(6) 0.0010(7) -0.0031(6)
C17 0.0309(7) 0.0298(7) 0.0320(7) 0.0004(6) 0.0040(6) 0.0015(6)

loop_
_atom_type_symbol
_atom_type_description
_atom_type_scat_dispersion_real
_atom_type_scat_dispersion_imag
_atom_type_scat_source
C C 0.0033 0.0016 'International Tables Vol C Tables 4.2.6.8 and 6.1.1.4'
H H 0.0000 0.0000 'International Tables Vol C Tables 4.2.6.8 and 6.1.1.4'
O O 0.0106 0.0060 'International Tables Vol C Tables 4.2.6.8 and 6.1.1.4'
N N 0.0061 0.0033 'International Tables Vol C Tables 4.2.6.8 and 6.1.1.4'
Br Br -0.2901 2.4595 'International Tables Vol C Tables 4.2.6.8 and 6.1.1.4'

loop_
_geom_angle_atom_site_label_1
_geom_angle_atom_site_label_2
_geom_angle_atom_site_label_3
_geom_angle
C4 N1 C1 128.22(12)
C4 N1 C3 120.68(13)
C1 N1 C3 110.40(12)
C1 O1 C2 109.87(13)
O2 C1 O1 122.97(14)
O2 C1 N1 128.07(14)
O1 C1 N1 108.93(13)
O1 C2 C3 104.69(13)
O1 C2 H2A 110.8
C3 C2 H2A 110.8
O1 C2 H2B 110.8
C3 C2 H2B 110.8
H2A C2 H2B 108.9
N1 C3 C2 100.71(13)
N1 C3 H3A 111.6
C2 C3 H3A 111.6
N1 C3 H3B 111.6
C2 C3 H3B 111.6
H3A C3 H3B 109.4
O3 C4 N1 118.77(14)
O3 C4 C5 122.86(14)
N1 C4 C5 118.19(13)
C6 C5 C12 112.05(11)
C6 C5 C4 112.74(12)
C12 C5 C4 106.94(11)
C6 C5 H5 108.3
C12 C5 H5 108.3
C4 C5 H5 108.3
C11 C6 C7 118.30(14)
C11 C6 C5 123.64(13)
C7 C6 C5 118.01(13)
C8 C7 C6 121.01(13)
C8 C7 H7 119.5
C6 C7 H7 119.5
C7 C8 C9 119.04(13)
C7 C8 H8 120.5
C9 C8 H8 120.5
C10 C9 C8 121.21(14)
C10 C9 Br1 118.92(11)
C8 C9 Br1 119.87(11)
C9 C10 C11 119.10(13)
C9 C10 H10 120.5
C11 C10 H10 120.5
C6 C11 C10 121.34(14)
C6 C11 H11 119.3
C10 C11 H11 119.3
C13 C12 C17 119.35(12)
C13 C12 C5 119.38(13)
C17 C12 C5 121.26(12)
C12 C13 C14 119.92(15)
C12 C13 H13 120.0
C14 C13 H13 120.0
C15 C14 C13 120.90(15)
C15 C14 H14 119.5
C13 C14 H14 119.5
C14 C15 C16 119.28(13)
C14 C15 H15 120.4
C16 C15 H15 120.4
C15 C16 C17 120.15(15)
C15 C16 H16 119.9
C17 C16 H16 119.9
C12 C17 C16 120.39(14)
C12 C17 H17 119.8
C16 C17 H17 119.8

loop_
_geom_bond_atom_site_label_1
_geom_bond_atom_site_label_2
_geom_bond_distance
Br1 C9 1.9016(14)
N1 C4 1.3899(19)
N1 C1 1.3896(19)
N1 C3 1.4633(19)
O1 C1 1.3432(18)
O1 C2 1.455(2)
O2 C1 1.2005(18)
O3 C4 1.2075(18)
C2 C3 1.513(2)
C2 H2A 0.9900
C2 H2B 0.9900
C3 H3A 0.9900
C3 H3B 0.9900
C4 C5 1.5309(19)
C5 C6 1.519(2)
C5 C12 1.5295(19)
C5 H5 1.0000
C6 C11 1.384(2)
C6 C7 1.4025(19)
C7 C8 1.382(2)
C7 H7 0.9500
C8 C9 1.386(2)
C8 H8 0.9500
C9 C10 1.378(2)
C10 C11 1.387(2)
C10 H10 0.9500
C11 H11 0.9500
C12 C13 1.3853(19)
C12 C17 1.3866(19)
C13 C14 1.389(2)
C13 H13 0.9500
C14 C15 1.379(2)
C14 H14 0.9500
C15 C16 1.384(2)
C15 H15 0.9500
C16 C17 1.391(2)
C16 H16 0.9500
C17 H17 0.9500
